data_7121917
loop_
_publ_author_name
'Castriconi, Federica'
'Paolino, Marco'
'Grisci, Giorgio'
'Francini, Cinzia Maria'
'Reale, Annalisa'
'Giuliani, Germano'
'Anzini, Maurizio'
'Giorgi, Gianluca'
'Mennuni, Laura'
'Sabatini, Chiara'
'Lanza, Marco'
'Caselli, Gianfranco'
'Cappelli, Andrea'

_publ_section_title
;
 Development of subnanomolar-affinity serotonin 5-HT<sub>4</sub> receptor
 ligands based on quinoline structures.
;
_journal_issue 9
_journal_name_full MedChemComm
_journal_page_first 1466
_journal_page_last 1471
_journal_paper_doi 10.1039/c8md00233a
_journal_volume 9
_journal_year 2018
_chemical_formula_moiety 'C18 H22 Cl N3 O'
_chemical_formula_sum 'C18 H22 Cl N3 O'
_chemical_formula_weight 331.83
_chemical_name_systematic
;
4-chloro-N-(3-(piperidin-1-yl)propyl)quinoline-2-carboxamide
;
_space_group_crystal_system orthorhombic
_space_group_IT_number 29
_space_group_name_Hall 'P 2c -2ac'
_space_group_name_H-M_alt 'P c a 21'
_symmetry_space_group_name_Hall 'P 2c -2ac'
_symmetry_space_group_name_H-M 'P c a 21'
_atom_sites_solution_hydrogens geom
_audit_creation_method SHELXL-2018/1
_audit_update_record
;
2018-05-02 deposited with the CCDC.
2018-06-28 downloaded from the CCDC.
;
_cell_angle_alpha 90
_cell_angle_beta 90
_cell_angle_gamma 90
_cell_formula_units_Z 8
_cell_length_a 37.512(5)
_cell_length_b 7.280(5)
_cell_length_c 12.978(5)
_cell_measurement_reflns_used 22101
_cell_measurement_temperature 120(2)
_cell_measurement_theta_max 27.2
_cell_measurement_theta_min 2.9
_cell_volume 3544(3)
_computing_cell_refinement 'DENZO (Otwinowski & Minor, 1997) & COLLECT (Hooft, R.W.W., 1998)'
_computing_data_collection 'COLLECT (Hooft, R.W.W., 1998)'
_computing_data_reduction 'DENZO (Otwinowski & Minor, 1997) & COLLECT (Hooft, R.W.W., 1998)'
_computing_molecular_graphics 'Ortep-3 for Windows (Farrugia, 1997)'
_computing_publication_material 'WinGX publication routines (Farrugia, 1999)'
_computing_structure_refinement 'SHELXL-2018/1 (Sheldrick, 2018)'
_computing_structure_solution 'SHELXS (Sheldrick, 2018)'
_diffrn_ambient_temperature 120(2)
_diffrn_detector_area_resol_mean 9.091
_diffrn_measured_fraction_theta_full 0.998
_diffrn_measured_fraction_theta_max 0.895
_diffrn_measurement_device_type 'Bruker-Nonius Roper CCD camera on \k-goniostat'
_diffrn_measurement_method '\f & \w scans'
_diffrn_radiation_monochromator graphite
_diffrn_radiation_source 'Bruker-Nonius FR591 rotating anode'
_diffrn_radiation_type MoK\a
_diffrn_radiation_wavelength 0.71073
_diffrn_reflns_av_R_equivalents 0.0775
_diffrn_reflns_av_unetI/netI 0.3501
_diffrn_reflns_Laue_measured_fraction_full 0.998
_diffrn_reflns_Laue_measured_fraction_max 0.895
_diffrn_reflns_limit_h_max 40
_diffrn_reflns_limit_h_min -49
_diffrn_reflns_limit_k_max 7
_diffrn_reflns_limit_k_min -9
_diffrn_reflns_limit_l_max 16
_diffrn_reflns_limit_l_min -14
_diffrn_reflns_number 15689
_diffrn_reflns_point_group_measured_fraction_full 0.862
_diffrn_reflns_point_group_measured_fraction_max 0.744
_diffrn_reflns_theta_full 25.240
_diffrn_reflns_theta_max 29.143
_diffrn_reflns_theta_min 2.679
_exptl_absorpt_coefficient_mu 0.223
_exptl_absorpt_correction_T_max 1.00000
_exptl_absorpt_correction_T_min 0.98342
_exptl_absorpt_correction_type multi-scan
_exptl_crystal_colour colorless
_exptl_crystal_density_diffrn 1.244
_exptl_crystal_description needle
_exptl_crystal_F_000 1408
_exptl_crystal_recrystallization_method 'Re-crystallisation from solvent'
_exptl_crystal_size_max 0.4
_exptl_crystal_size_mid 0.2
_exptl_crystal_size_min 0.2
_refine_diff_density_max 0.128
_refine_diff_density_min -0.136
_refine_diff_density_rms 0.027
_refine_ls_abs_structure_details
;
 Flack x determined using 399 quotients [(I+)-(I-)]/[(I+)+(I-)]
 (Parsons, Flack and Wagner, Acta Cryst. B69 (2013) 249-259).
;
_refine_ls_abs_structure_Flack 0.13(6)
_refine_ls_extinction_method none
_refine_ls_goodness_of_fit_ref 0.586
_refine_ls_hydrogen_treatment constr
_refine_ls_matrix_type full
_refine_ls_number_parameters 415
_refine_ls_number_reflns 7097
_refine_ls_number_restraints 2
_refine_ls_restrained_S_all 0.586
_refine_ls_R_factor_all 0.2630
_refine_ls_R_factor_gt 0.0385
_refine_ls_shift/su_max 0.000
_refine_ls_shift/su_mean 0.000
_refine_ls_structure_factor_coef Fsqd
_refine_ls_weighting_details 'w=1/[\s^2^(Fo^2^)+(0.0095P)^2^] where P=(Fo^2^+2Fc^2^)/3'
_refine_ls_weighting_scheme calc
_refine_ls_wR_factor_gt 0.0396
_refine_ls_wR_factor_ref 0.0560
_reflns_Friedel_coverage 0.594
_reflns_Friedel_fraction_full 0.711
_reflns_Friedel_fraction_max 0.579
_reflns_number_gt 1553
_reflns_number_total 7097
_reflns_threshold_expression 'I > 2\s(I)'
_cod_data_source_file c8md00233a2.cif
_cod_data_source_block VC1400
_cod_depositor_comments 'Adding full bibliography for 7121917--7121918.cif.'
_cod_database_code 7121917
_shelx_shelxl_version_number 2018/1
_shelx_space_group_comment
;
The symmetry employed for this shelxl refinement is uniquely defined
by the following loop, which should always be used as a source of
symmetry information in preference to the above space-group names.
They are only intended as comments.
;
_exptl_absorpt_special_details 'SADABS 2007/2 (Sheldrick, G.M., 2007)'

loop_
_space_group_symop_operation_xyz
'x, y, z'
'-x, -y, z+1/2'
'-x+1/2, y, z+1/2'
'x+1/2, -y, z'

loop_
_atom_site_label
_atom_site_type_symbol
_atom_site_fract_x
_atom_site_fract_y
_atom_site_fract_z
_atom_site_U_iso_or_equiv
_atom_site_adp_type
_atom_site_occupancy
_atom_site_site_symmetry_order
_atom_site_calc_flag
_atom_site_refinement_flags_posn
_atom_site_refinement_flags_adp
N1A N 0.61359(14) 0.3029(6) 0.9348(4) 0.0442(15) Uani 1 1 d . .
C2A C 0.62731(16) 0.2874(7) 0.8413(6) 0.0376(17) Uani 1 1 d . .
C3A C 0.60685(17) 0.2952(8) 0.7517(5) 0.052(2) Uani 1 1 d . .
H3A H 0.617506 0.283228 0.687378 0.062 Uiso 1 1 calc R U
C4A C 0.5713(2) 0.3206(8) 0.7600(6) 0.058(2) Uani 1 1 d . .
C5A C 0.5550(2) 0.3396(8) 0.8585(7) 0.054(2) Uani 1 1 d . .
C6A C 0.5177(2) 0.3691(8) 0.8755(7) 0.069(2) Uani 1 1 d . .
H6A H 0.501829 0.375566 0.820570 0.083 Uiso 1 1 calc R U
Cl1A Cl 0.54449(4) 0.3248(2) 0.6492(2) 0.0956(7) Uani 1 1 d . .
C7A C 0.5060(2) 0.3874(9) 0.9749(9) 0.096(4) Uani 1 1 d . .
H7A H 0.481833 0.405617 0.986386 0.115 Uiso 1 1 calc R U
C8A C 0.5281(3) 0.3804(10) 1.0571(7) 0.089(3) Uani 1 1 d . .
H8A H 0.519287 0.395411 1.123447 0.107 Uiso 1 1 calc R U
C9A C 0.5640(2) 0.3506(8) 1.0410(7) 0.074(3) Uani 1 1 d . .
H9A H 0.579132 0.344957 1.097586 0.089 Uiso 1 1 calc R U
C10A C 0.5780(2) 0.3287(8) 0.9434(6) 0.050(2) Uani 1 1 d . .
C11A C 0.66674(16) 0.2616(8) 0.8271(6) 0.051(2) Uani 1 1 d . .
O12A O 0.67951(11) 0.2511(5) 0.7407(3) 0.0685(15) Uani 1 1 d . .
N13A N 0.68492(12) 0.2480(6) 0.9142(4) 0.0553(17) Uani 1 1 d . .
H13A H 0.673948 0.257009 0.972163 0.066 Uiso 1 1 calc R U
C14A C 0.72241(16) 0.2189(9) 0.9130(6) 0.091(3) Uani 1 1 d . .
H14A H 0.726748 0.092562 0.892736 0.109 Uiso 1 1 calc R U
H14B H 0.732612 0.296902 0.860060 0.109 Uiso 1 1 calc R U
C15A C 0.7403(2) 0.2508(17) 1.0025(5) 0.194(6) Uani 1 1 d D .
H15A H 0.747914 0.377552 0.996383 0.233 Uiso 1 1 calc R U
H15B H 0.761786 0.178028 0.995660 0.233 Uiso 1 1 calc R U
C16A C 0.73110(19) 0.2327(14) 1.1088(5) 0.130(4) Uani 1 1 d D .
H16A H 0.745727 0.318139 1.147504 0.156 Uiso 1 1 calc R U
H16B H 0.737742 0.109893 1.130594 0.156 Uiso 1 1 calc R U
N17A N 0.69443(17) 0.2624(10) 1.1382(4) 0.0831(18) Uani 1 1 d . .
C18A C 0.6826(2) 0.1083(9) 1.2020(6) 0.099(3) Uani 1 1 d . .
H18A H 0.696596 0.104567 1.264719 0.119 Uiso 1 1 calc R U
H18B H 0.686493 -0.005789 1.165053 0.119 Uiso 1 1 calc R U
C19A C 0.6436(2) 0.1245(10) 1.2293(6) 0.097(3) Uani 1 1 d . .
H19A H 0.636704 0.021278 1.272138 0.117 Uiso 1 1 calc R U
H19B H 0.629423 0.120648 1.166864 0.117 Uiso 1 1 calc R U
C20A C 0.6363(2) 0.3014(11) 1.2861(5) 0.104(3) Uani 1 1 d . .
H20A H 0.648141 0.300031 1.352528 0.125 Uiso 1 1 calc R U
H20B H 0.610893 0.315296 1.297497 0.125 Uiso 1 1 calc R U
C21A C 0.6504(3) 0.4623(10) 1.2205(6) 0.115(3) Uani 1 1 d . .
H21A H 0.636591 0.471303 1.157504 0.139 Uiso 1 1 calc R U
H21B H 0.647571 0.576341 1.258313 0.139 Uiso 1 1 calc R U
C22A C 0.6886(2) 0.4347(10) 1.1948(7) 0.113(3) Uani 1 1 d . .
H22A H 0.696848 0.536965 1.153309 0.135 Uiso 1 1 calc R U
H22B H 0.702441 0.432846 1.257900 0.135 Uiso 1 1 calc R U
N1B N 0.60628(19) 0.7991(7) 0.8472(5) 0.0590(17) Uani 1 1 d . .
C2B C 0.6266(2) 0.7882(8) 0.9266(6) 0.052(2) Uani 1 1 d . .
C3B C 0.61436(18) 0.7994(8) 1.0296(6) 0.062(2) Uani 1 1 d . .
H3B H 0.629734 0.786776 1.085374 0.074 Uiso 1 1 calc R U
C4B C 0.5794(2) 0.8291(8) 1.0423(5) 0.061(2) Uani 1 1 d . .
C5B C 0.5550(2) 0.8436(9) 0.9609(7) 0.052(2) Uani 1 1 d . .
C6B C 0.5182(2) 0.8786(9) 0.9676(7) 0.076(3) Uani 1 1 d . .
H6B H 0.507805 0.891185 1.032245 0.091 Uiso 1 1 calc R U
Cl1B Cl 0.56156(4) 0.8391(2) 1.1675(2) 0.0978(6) Uani 1 1 d . .
C7B C 0.4972(2) 0.8947(9) 0.8819(8) 0.092(3) Uani 1 1 d . .
H7B H 0.472911 0.916499 0.888094 0.111 Uiso 1 1 calc R U
C8B C 0.5130(3) 0.8777(9) 0.7851(8) 0.091(3) Uani 1 1 d . .
H8B H 0.498691 0.890049 0.727062 0.109 Uiso 1 1 calc R U
C9B C 0.5490(2) 0.8434(8) 0.7713(6) 0.071(2) Uani 1 1 d . .
H9B H 0.558750 0.830382 0.705803 0.085 Uiso 1 1 calc R U
C10B C 0.5702(2) 0.8291(8) 0.8601(7) 0.054(2) Uani 1 1 d . .
C11B C 0.6661(2) 0.7571(9) 0.9157(6) 0.062(2) Uani 1 1 d . .
O12B O 0.68589(13) 0.7493(6) 0.9901(4) 0.0848(17) Uani 1 1 d . .
N13B N 0.67676(14) 0.7445(7) 0.8194(5) 0.0730(19) Uani 1 1 d . .
H13B H 0.661030 0.754441 0.771543 0.088 Uiso 1 1 calc R U
C14B C 0.71418(19) 0.7142(10) 0.7891(6) 0.095(3) Uani 1 1 d . .
H14C H 0.729405 0.766655 0.841906 0.114 Uiso 1 1 calc R U
H14D H 0.718578 0.582951 0.787938 0.114 Uiso 1 1 calc R U
C15B C 0.7245(2) 0.7881(12) 0.6927(7) 0.122(3) Uani 1 1 d . .
H15C H 0.750031 0.770377 0.685481 0.146 Uiso 1 1 calc R U
H15D H 0.720328 0.919534 0.694820 0.146 Uiso 1 1 calc R U
C16B C 0.7076(2) 0.7171(14) 0.6004(7) 0.147(4) Uani 1 1 d . .
H16C H 0.711308 0.585298 0.598137 0.177 Uiso 1 1 calc R U
H16D H 0.719513 0.769617 0.540938 0.177 Uiso 1 1 calc R U
N17B N 0.6690(2) 0.7538(10) 0.5913(4) 0.0813(19) Uani 1 1 d . .
C18B C 0.6609(2) 0.9307(11) 0.5432(7) 0.110(3) Uani 1 1 d . .
H18C H 0.670565 0.932883 0.473943 0.132 Uiso 1 1 calc R U
H18D H 0.672136 1.028306 0.582293 0.132 Uiso 1 1 calc R U
C19B C 0.6221(3) 0.9632(10) 0.5389(6) 0.109(3) Uani 1 1 d . .
H19C H 0.617815 1.080405 0.505591 0.131 Uiso 1 1 calc R U
H19D H 0.612986 0.971256 0.608667 0.131 Uiso 1 1 calc R U
C20B C 0.60189(19) 0.8160(12) 0.4819(6) 0.111(3) Uani 1 1 d . .
H20C H 0.607767 0.819956 0.409165 0.133 Uiso 1 1 calc R U
H20D H 0.576442 0.835786 0.489256 0.133 Uiso 1 1 calc R U
C21B C 0.6120(2) 0.6312(10) 0.5265(6) 0.099(3) Uani 1 1 d . .
H21C H 0.601469 0.534285 0.485246 0.119 Uiso 1 1 calc R U
H21D H 0.602679 0.620950 0.595966 0.119 Uiso 1 1 calc R U
C22B C 0.6523(2) 0.6077(11) 0.5286(6) 0.095(3) Uani 1 1 d . .
H22C H 0.658189 0.488542 0.557410 0.114 Uiso 1 1 calc R U
H22D H 0.661540 0.612624 0.458891 0.114 Uiso 1 1 calc R U

loop_
_atom_site_aniso_label
_atom_site_aniso_U_11
_atom_site_aniso_U_22
_atom_site_aniso_U_33
_atom_site_aniso_U_23
_atom_site_aniso_U_13
_atom_site_aniso_U_12
N1A 0.046(4) 0.040(4) 0.047(4) 0.003(3) 0.000(3) 0.006(3)
C2A 0.040(4) 0.027(4) 0.046(5) 0.000(4) -0.009(4) -0.007(4)
C3A 0.041(4) 0.045(5) 0.069(6) -0.003(4) 0.005(4) -0.003(4)
C4A 0.067(6) 0.042(4) 0.065(6) 0.000(4) -0.021(5) -0.014(4)
C5A 0.043(5) 0.028(4) 0.091(8) -0.007(5) 0.001(6) -0.012(4)
C6A 0.053(6) 0.049(5) 0.106(8) -0.005(5) -0.012(5) -0.002(4)
Cl1A 0.0882(13) 0.1082(15) 0.0904(18) 0.0150(13) -0.0491(13) -0.0058(12)
C7A 0.054(6) 0.062(6) 0.173(12) -0.028(7) 0.043(8) -0.005(5)
C8A 0.111(9) 0.077(6) 0.081(8) -0.005(5) 0.028(7) -0.014(7)
C9A 0.063(6) 0.060(5) 0.099(9) 0.000(5) 0.002(5) 0.008(5)
C10A 0.065(6) 0.041(5) 0.043(6) -0.010(4) 0.011(5) -0.006(5)
C11A 0.042(5) 0.044(5) 0.066(6) -0.001(5) -0.003(5) -0.001(4)
O12A 0.067(3) 0.097(4) 0.041(3) -0.011(3) 0.001(3) 0.014(3)
N13A 0.030(3) 0.086(4) 0.050(4) -0.006(3) 0.005(3) 0.012(3)
C14A 0.055(5) 0.109(6) 0.108(8) -0.007(5) -0.031(5) 0.016(5)
C15A 0.051(6) 0.423(17) 0.107(9) -0.007(12) -0.002(7) 0.007(8)
C16A 0.055(6) 0.217(9) 0.118(10) 0.025(8) -0.026(6) -0.006(6)
N17A 0.094(5) 0.108(6) 0.047(5) 0.002(4) -0.020(4) 0.001(5)
C18A 0.110(7) 0.100(6) 0.087(7) 0.021(5) -0.043(6) 0.000(6)
C19A 0.126(8) 0.071(7) 0.095(8) 0.016(5) 0.001(6) -0.024(6)
C20A 0.165(8) 0.090(7) 0.058(6) -0.008(5) 0.001(6) 0.014(7)
C21A 0.185(10) 0.083(7) 0.078(7) -0.009(5) -0.045(8) 0.022(8)
C22A 0.150(9) 0.080(7) 0.108(8) 0.010(5) -0.062(7) -0.020(7)
N1B 0.076(5) 0.049(4) 0.053(5) -0.004(3) 0.007(4) 0.004(4)
C2B 0.068(6) 0.049(5) 0.038(5) -0.001(4) 0.017(5) 0.000(4)
C3B 0.063(6) 0.046(5) 0.077(7) -0.013(4) -0.013(5) 0.007(4)
C4B 0.091(6) 0.049(4) 0.043(6) 0.005(4) 0.019(5) 0.004(5)
C5B 0.050(6) 0.047(5) 0.060(7) -0.008(4) 0.017(5) 0.001(4)
C6B 0.068(7) 0.059(5) 0.102(8) -0.001(5) 0.015(6) -0.005(5)
Cl1B 0.1159(14) 0.1113(15) 0.0664(14) -0.0079(13) 0.0387(14) -0.0083(13)
C7B 0.082(8) 0.068(5) 0.126(10) 0.000(6) 0.033(8) 0.014(5)
C8B 0.074(7) 0.067(6) 0.132(10) 0.001(6) -0.043(6) 0.009(5)
C9B 0.088(7) 0.050(5) 0.073(7) -0.002(4) -0.007(6) 0.009(5)
C10B 0.053(6) 0.034(4) 0.076(7) 0.004(5) -0.002(6) -0.002(4)
C11B 0.095(7) 0.054(6) 0.039(6) -0.013(5) 0.028(6) -0.009(5)
O12B 0.099(4) 0.098(4) 0.057(4) 0.000(4) -0.001(3) -0.006(3)
N13B 0.049(4) 0.084(5) 0.086(6) -0.012(4) 0.008(4) -0.004(4)
C14B 0.052(6) 0.120(7) 0.112(8) 0.013(6) 0.009(5) -0.001(6)
C15B 0.079(6) 0.158(8) 0.128(10) 0.038(8) 0.020(6) -0.020(6)
C16B 0.083(8) 0.196(10) 0.162(11) -0.055(8) 0.049(7) -0.018(7)
N17B 0.101(5) 0.090(5) 0.052(4) -0.008(4) 0.023(4) -0.018(5)
C18B 0.128(9) 0.081(8) 0.122(8) 0.006(6) 0.021(7) -0.038(7)
C19B 0.166(9) 0.060(6) 0.102(8) 0.003(5) 0.004(8) -0.013(7)
C20B 0.098(7) 0.116(7) 0.119(8) 0.028(7) 0.008(6) 0.007(7)
C21B 0.118(8) 0.090(6) 0.089(7) -0.025(5) -0.004(6) -0.034(6)
C22B 0.105(7) 0.099(7) 0.081(7) -0.017(5) 0.014(6) -0.003(6)

loop_
_atom_type_symbol
_atom_type_description
_atom_type_scat_dispersion_real
_atom_type_scat_dispersion_imag
_atom_type_scat_source
C C 0.0033 0.0016 'International Tables Vol C Tables 4.2.6.8 and 6.1.1.4'
H H 0.0000 0.0000 'International Tables Vol C Tables 4.2.6.8 and 6.1.1.4'
Cl Cl 0.1484 0.1585 'International Tables Vol C Tables 4.2.6.8 and 6.1.1.4'
N N 0.0061 0.0033 'International Tables Vol C Tables 4.2.6.8 and 6.1.1.4'
O O 0.0106 0.0060 'International Tables Vol C Tables 4.2.6.8 and 6.1.1.4'

loop_
_geom_angle_atom_site_label_1
_geom_angle_atom_site_label_2
_geom_angle_atom_site_label_3
_geom_angle
C2A N1A C10A 118.2(6)
N1A C2A C3A 123.2(6)
N1A C2A C11A 120.4(6)
C3A C2A C11A 116.4(7)
C4A C3A C2A 118.8(7)
C4A C3A H3A 120.6
C2A C3A H3A 120.6
C3A C4A C5A 120.6(7)
C3A C4A Cl1A 120.2(7)
C5A C4A Cl1A 119.2(6)
C10A C5A C4A 115.9(7)
C10A C5A C6A 119.2(8)
C4A C5A C6A 124.9(9)
C7A C6A C5A 118.2(8)
C7A C6A H6A 120.9
C5A C6A H6A 120.9
C8A C7A C6A 123.0(9)
C8A C7A H7A 118.5
C6A C7A H7A 118.5
C7A C8A C9A 119.0(9)
C7A C8A H8A 120.5
C9A C8A H8A 120.5
C8A C9A C10A 122.0(8)
C8A C9A H9A 119.0
C10A C9A H9A 119.0
N1A C10A C9A 118.0(8)
N1A C10A C5A 123.3(7)
C9A C10A C5A 118.7(8)
O12A C11A N13A 125.3(6)
O12A C11A C2A 120.4(7)
N13A C11A C2A 114.3(6)
C11A N13A C14A 120.7(6)
C11A N13A H13A 119.6
C14A N13A H13A 119.6
C15A C14A N13A 116.8(7)
C15A C14A H14A 108.1
N13A C14A H14A 108.1
C15A C14A H14B 108.1
N13A C14A H14B 108.1
H14A C14A H14B 107.3
C14A C15A C16A 133.7(9)
C14A C15A H15A 103.8
C16A C15A H15A 103.8
C14A C15A H15B 103.8
C16A C15A H15B 103.8
H15A C15A H15B 105.4
C15A C16A N17A 118.1(7)
C15A C16A H16A 107.8
N17A C16A H16A 107.8
C15A C16A H16B 107.8
N17A C16A H16B 107.8
H16A C16A H16B 107.1
C16A N17A C18A 108.9(7)
C16A N17A C22A 113.7(8)
C18A N17A C22A 109.0(6)
N17A C18A C19A 111.6(6)
N17A C18A H18A 109.3
C19A C18A H18A 109.3
N17A C18A H18B 109.3
C19A C18A H18B 109.3
H18A C18A H18B 108.0
C18A C19A C20A 111.0(6)
C18A C19A H19A 109.4
C20A C19A H19A 109.4
C18A C19A H19B 109.4
C20A C19A H19B 109.4
H19A C19A H19B 108.0
C19A C20A C21A 108.5(6)
C19A C20A H20A 110.0
C21A C20A H20A 110.0
C19A C20A H20B 110.0
C21A C20A H20B 110.0
H20A C20A H20B 108.4
C22A C21A C20A 110.6(7)
C22A C21A H21A 109.5
C20A C21A H21A 109.5
C22A C21A H21B 109.5
C20A C21A H21B 109.5
H21A C21A H21B 108.1
N17A C22A C21A 111.8(7)
N17A C22A H22A 109.3
C21A C22A H22A 109.3
N17A C22A H22B 109.3
C21A C22A H22B 109.3
H22A C22A H22B 107.9
C2B N1B C10B 119.6(7)
N1B C2B C3B 124.1(7)
N1B C2B C11B 121.2(7)
C3B C2B C11B 114.7(7)
C4B C3B C2B 116.3(7)
C4B C3B H3B 121.8
C2B C3B H3B 121.8
C3B C4B C5B 124.0(7)
C3B C4B Cl1B 119.5(7)
C5B C4B Cl1B 116.3(7)
C4B C5B C6B 127.5(9)
C4B C5B C10B 114.8(7)
C6B C5B C10B 117.6(8)
C7B C6B C5B 122.0(9)
C7B C6B H6B 119.0
C5B C6B H6B 119.0
C6B C7B C8B 118.8(9)
C6B C7B H7B 120.6
C8B C7B H7B 120.6
C9B C8B C7B 123.1(9)
C9B C8B H8B 118.4
C7B C8B H8B 118.4
C8B C9B C10B 117.4(8)
C8B C9B H9B 121.3
C10B C9B H9B 121.3
N1B C10B C9B 117.9(9)
N1B C10B C5B 121.0(8)
C9B C10B C5B 121.1(8)
O12B C11B N13B 124.5(8)
O12B C11B C2B 122.1(7)
N13B C11B C2B 113.5(7)
C11B N13B C14B 123.5(7)
C11B N13B H13B 118.2
C14B N13B H13B 118.2
C15B C14B N13B 116.1(7)
C15B C14B H14C 108.3
N13B C14B H14C 108.3
C15B C14B H14D 108.3
N13B C14B H14D 108.3
H14C C14B H14D 107.4
C14B C15B C16B 118.3(8)
C14B C15B H15C 107.7
C16B C15B H15C 107.7
C14B C15B H15D 107.7
C16B C15B H15D 107.7
H15C C15B H15D 107.1
C15B C16B N17B 115.5(8)
C15B C16B H16C 108.4
N17B C16B H16C 108.4
C15B C16B H16D 108.4
N17B C16B H16D 108.4
H16C C16B H16D 107.5
C18B N17B C22B 108.1(6)
C18B N17B C16B 113.4(7)
C22B N17B C16B 109.2(7)
N17B C18B C19B 111.3(7)
N17B C18B H18C 109.4
C19B C18B H18C 109.4
N17B C18B H18D 109.4
C19B C18B H18D 109.4
H18C C18B H18D 108.0
C18B C19B C20B 113.7(7)
C18B C19B H19C 108.8
C20B C19B H19C 108.8
C18B C19B H19D 108.8
C20B C19B H19D 108.8
H19C C19B H19D 107.7
C19B C20B C21B 108.5(6)
C19B C20B H20C 110.0
C21B C20B H20C 110.0
C19B C20B H20D 110.0
C21B C20B H20D 110.0
H20C C20B H20D 108.4
C20B C21B C22B 110.9(6)
C20B C21B H21C 109.5
C22B C21B H21C 109.5
C20B C21B H21D 109.5
C22B C21B H21D 109.5
H21C C21B H21D 108.0
N17B C22B C21B 110.5(6)
N17B C22B H22C 109.6
C21B C22B H22C 109.6
N17B C22B H22D 109.6
C21B C22B H22D 109.6
H22C C22B H22D 108.1

loop_
_geom_bond_atom_site_label_1
_geom_bond_atom_site_label_2
_geom_bond_distance
N1A C2A 1.322(6)
N1A C10A 1.352(7)
C2A C3A 1.394(8)
C2A C11A 1.503(8)
C3A C4A 1.350(7)
C3A H3A 0.9300
C4A C5A 1.423(8)
C4A Cl1A 1.756(6)
C5A C10A 1.402(9)
C5A C6A 1.435(8)
C6A C7A 1.368(10)
C6A H6A 0.9300
C7A C8A 1.352(9)
C7A H7A 0.9300
C8A C9A 1.376(9)
C8A H8A 0.9300
C9A C10A 1.381(8)
C9A H9A 0.9300
C11A O12A 1.222(6)
C11A N13A 1.323(7)
N13A C14A 1.422(6)
N13A H13A 0.8600
C14A C15A 1.361(9)
C14A H14A 0.9700
C14A H14B 0.9700
C15A C16A 1.4274(14)
C15A H15A 0.9700
C15A H15B 0.9700
C16A N17A 1.444(8)
C16A H16A 0.9700
C16A H16B 0.9700
N17A C18A 1.463(7)
N17A C22A 1.470(8)
C18A C19A 1.508(8)
C18A H18A 0.9700
C18A H18B 0.9700
C19A C20A 1.509(8)
C19A H19A 0.9700
C19A H19B 0.9700
C20A C21A 1.541(9)
C20A H20A 0.9700
C20A H20B 0.9700
C21A C22A 1.485(8)
C21A H21A 0.9700
C21A H21B 0.9700
C22A H22A 0.9700
C22A H22B 0.9700
N1B C2B 1.286(7)
N1B C10B 1.379(7)
C2B C3B 1.416(8)
C2B C11B 1.506(9)
C3B C4B 1.338(8)
C3B H3B 0.9300
C4B C5B 1.404(8)
C4B Cl1B 1.759(6)
C5B C6B 1.405(8)
C5B C10B 1.432(8)
C6B C7B 1.366(9)
C6B H6B 0.9300
C7B C8B 1.394(9)
C7B H7B 0.9300
C8B C9B 1.385(8)
C8B H8B 0.9300
C9B C10B 1.405(8)
C9B H9B 0.9300
C11B O12B 1.218(7)
C11B N13B 1.314(7)
N13B C14B 1.474(8)
N13B H13B 0.8600
C14B C15B 1.417(8)
C14B H14C 0.9700
C14B H14D 0.9700
C15B C16B 1.450(10)
C15B H15C 0.9700
C15B H15D 0.9700
C16B N17B 1.479(9)
C16B H16C 0.9700
C16B H16D 0.9700
N17B C18B 1.463(8)
N17B C22B 1.478(8)
C18B C19B 1.474(8)
C18B H18C 0.9700
C18B H18D 0.9700
C19B C20B 1.507(8)
C19B H19C 0.9700
C19B H19D 0.9700
C20B C21B 1.513(8)
C20B H20C 0.9700
C20B H20D 0.9700
C21B C22B 1.520(8)
C21B H21C 0.9700
C21B H21D 0.9700
C22B H22C 0.9700
C22B H22D 0.9700

loop_
_geom_torsion_atom_site_label_1
_geom_torsion_atom_site_label_2
_geom_torsion_atom_site_label_3
_geom_torsion_atom_site_label_4
_geom_torsion
C10A N1A C2A C3A -0.4(9)
C10A N1A C2A C11A 179.0(5)
N1A C2A C3A C4A 0.3(10)
C11A C2A C3A C4A -179.2(6)
C2A C3A C4A C5A 0.2(10)
C2A C3A C4A Cl1A -178.2(4)
C3A C4A C5A C10A -0.5(9)
Cl1A C4A C5A C10A 177.9(5)
C3A C4A C5A C6A 179.2(6)
Cl1A C4A C5A C6A -2.4(8)
C10A C5A C6A C7A 0.7(9)
C4A C5A C6A C7A -179.0(6)
C5A C6A C7A C8A 0.5(11)
C6A C7A C8A C9A -1.0(13)
C7A C8A C9A C10A 0.4(12)
C2A N1A C10A C9A -178.0(6)
C2A N1A C10A C5A 0.0(9)
C8A C9A C10A N1A 178.9(7)
C8A C9A C10A C5A 0.8(10)
C4A C5A C10A N1A 0.4(9)
C6A C5A C10A N1A -179.4(6)
C4A C5A C10A C9A 178.4(6)
C6A C5A C10A C9A -1.3(9)
N1A C2A C11A O12A -178.4(5)
C3A C2A C11A O12A 1.0(9)
N1A C2A C11A N13A 2.9(9)
C3A C2A C11A N13A -177.6(5)
O12A C11A N13A C14A -0.1(10)
C2A C11A N13A C14A 178.5(5)
C11A N13A C14A C15A 164.5(8)
N13A C14A C15A C16A 32.1(18)
C14A C15A C16A N17A -32(2)
C15A C16A N17A C18A 130.1(10)
C15A C16A N17A C22A -108.1(11)
C16A N17A C18A C19A -176.1(7)
C22A N17A C18A C19A 59.3(8)
N17A C18A C19A C20A -58.4(9)
C18A C19A C20A C21A 54.4(8)
C19A C20A C21A C22A -54.8(9)
C16A N17A C22A C21A 178.2(7)
C18A N17A C22A C21A -60.0(8)
C20A C21A C22A N17A 58.6(9)
C10B N1B C2B C3B 2.1(10)
C10B N1B C2B C11B -179.5(6)
N1B C2B C3B C4B -2.2(10)
C11B C2B C3B C4B 179.2(6)
C2B C3B C4B C5B 2.0(10)
C2B C3B C4B Cl1B 178.4(4)
C3B C4B C5B C6B -178.4(7)
Cl1B C4B C5B C6B 5.0(10)
C3B C4B C5B C10B -1.6(10)
Cl1B C4B C5B C10B -178.1(4)
C4B C5B C6B C7B 178.1(7)
C10B C5B C6B C7B 1.4(11)
C5B C6B C7B C8B -0.7(12)
C6B C7B C8B C9B 0.7(12)
C7B C8B C9B C10B -1.3(11)
C2B N1B C10B C9B 178.9(6)
C2B N1B C10B C5B -1.7(10)
C8B C9B C10B N1B -178.6(6)
C8B C9B C10B C5B 2.0(9)
C4B C5B C10B N1B 1.4(9)
C6B C5B C10B N1B 178.5(6)
C4B C5B C10B C9B -179.2(6)
C6B C5B C10B C9B -2.0(9)
N1B C2B C11B O12B 178.8(6)
C3B C2B C11B O12B -2.6(10)
N1B C2B C11B N13B 0.4(10)
C3B C2B C11B N13B 179.0(5)
O12B C11B N13B C14B 1.6(11)
C2B C11B N13B C14B 180.0(6)
C11B N13B C14B C15B -150.8(7)
N13B C14B C15B C16B -63.6(11)
C14B C15B C16B N17B 65.2(12)
C15B C16B N17B C18B 87.1(10)
C15B C16B N17B C22B -152.2(8)
C22B N17B C18B C19B 60.5(8)
C16B N17B C18B C19B -178.2(7)
N17B C18B C19B C20B -57.6(10)
C18B C19B C20B C21B 52.2(9)
C19B C20B C21B C22B -52.2(9)
C18B N17B C22B C21B -61.7(7)
C16B N17B C22B C21B 174.5(7)
C20B C21B C22B N17B 59.2(8)
